data_4026697
loop_
_publ_author_name
'Benedikt Neue'
'Ralph Reiermann'
'Klaus Gerdes'
'Roland Fr\"ohlich'
'Birgit Wibbeling'
'Ernst-Ulrich W\"urthwein'

_publ_section_title
;
 Ring Closure Reactions of 2,6-Diazaheptatrienyl Metal Compounds:
 Synthesis of 3-Aminoindole Derivatives and 14-Membered Macrocyclic Dimers
;
_journal_name_full 'Journal of Organic Chemistry'
_journal_page_first 8794
_journal_page_last 8806
_journal_paper_doi 10.1021/jo201521v
_journal_volume 76
_journal_year 2011
_chemical_formula_sum 'C44 H36 Br4 Cl4 N4'
_chemical_formula_weight 1082.21
_chemical_name_systematic
; 
 ? 
;
_space_group_IT_number 14
_symmetry_cell_setting monoclinic
_symmetry_space_group_name_Hall '-P 2ybc'
_symmetry_space_group_name_H-M 'P 1 21/c 1'
_atom_sites_solution_hydrogens 'at N from difmap, others geom'
_atom_sites_solution_primary direct
_atom_sites_solution_secondary difmap
_audit_creation_method SHELXL-97
_cell_angle_alpha 90.00
_cell_angle_beta 96.606(2)
_cell_angle_gamma 90.00
_cell_formula_units_Z 4
_cell_length_a 16.2030(3)
_cell_length_b 14.5941(4)
_cell_length_c 18.6700(7)
_cell_measurement_reflns_used 7603
_cell_measurement_temperature 223(2)
_cell_measurement_theta_max 68.25
_cell_measurement_theta_min 0.88
_cell_volume 4385.5(2)
_computing_cell_refinement 'Collect (Nonius B.V., 1998)'
_computing_data_collection 'Collect (Nonius B.V., 1998)'
_computing_data_reduction 'Denzo-SMN (Otwiniwski & Minor, 1997)'
_computing_molecular_graphics 'XP (BrukerAXS, 2000)'
_computing_publication_material 'SHELXL-97 (Sheldrick, 1997)'
_computing_structure_refinement 'SHELXL-97 (Sheldrick, 1997)'
_computing_structure_solution 'SHELXS-97 (Sheldrick, 1990)'
_diffrn_ambient_temperature 223(2)
_diffrn_measured_fraction_theta_full 0.976
_diffrn_measured_fraction_theta_max 0.976
_diffrn_measurement_device_type 'Nonius KappaCCD APEXII'
_diffrn_measurement_method '\w and \f scans'
_diffrn_radiation_monochromator graphite
_diffrn_radiation_source 'fine-focus sealed tube'
_diffrn_radiation_type CuK\a
_diffrn_radiation_wavelength 1.54178
_diffrn_reflns_av_R_equivalents 0.043
_diffrn_reflns_av_sigmaI/netI 0.0235
_diffrn_reflns_limit_h_max 19
_diffrn_reflns_limit_h_min -19
_diffrn_reflns_limit_k_max 14
_diffrn_reflns_limit_k_min -17
_diffrn_reflns_limit_l_max 22
_diffrn_reflns_limit_l_min -22
_diffrn_reflns_number 38833
_diffrn_reflns_theta_full 67.30
_diffrn_reflns_theta_max 67.30
_diffrn_reflns_theta_min 4.09
_exptl_absorpt_coefficient_mu 7.008
_exptl_absorpt_correction_T_max 0.6397
_exptl_absorpt_correction_T_min 0.3346
_exptl_absorpt_correction_type multi-scan
_exptl_absorpt_process_details 'Denzo (Otwinowski, Borek, Majewski & Minor, 2003)'
_exptl_crystal_colour yellow
_exptl_crystal_density_diffrn 1.639
_exptl_crystal_description plate
_exptl_crystal_F_000 2144
_exptl_crystal_size_max 0.20
_exptl_crystal_size_mid 0.10
_exptl_crystal_size_min 0.07
_refine_diff_density_max 1.110
_refine_diff_density_min -0.633
_refine_diff_density_rms 0.066
_refine_ls_extinction_method none
_refine_ls_goodness_of_fit_ref 1.059
_refine_ls_hydrogen_treatment mixed
_refine_ls_matrix_type full
_refine_ls_number_parameters 511
_refine_ls_number_reflns 7682
_refine_ls_number_restraints 0
_refine_ls_restrained_S_all 1.059
_refine_ls_R_factor_all 0.0485
_refine_ls_R_factor_gt 0.0422
_refine_ls_shift/su_max 0.001
_refine_ls_shift/su_mean 0.000
_refine_ls_structure_factor_coef Fsqd
_refine_ls_weighting_details 'calc w=1/[\s^2^(Fo^2^)+(0.0383P)^2^+8.0498P] where P=(Fo^2^+2Fc^2^)/3'
_refine_ls_weighting_scheme calc
_refine_ls_wR_factor_gt 0.0987
_refine_ls_wR_factor_ref 0.1027
_reflns_number_gt 6822
_reflns_number_total 7682
_reflns_threshold_expression >2sigma(I)
_cod_data_source_file jo201521v_si_012.cif
_cod_data_source_block wue5754
_cod_database_code 4026697

loop_
_symmetry_equiv_pos_as_xyz
'x, y, z'
'-x, y+1/2, -z+1/2'
'-x, -y, -z'
'x, -y-1/2, z-1/2'

loop_
_atom_site_label
_atom_site_type_symbol
_atom_site_fract_x
_atom_site_fract_y
_atom_site_fract_z
_atom_site_U_iso_or_equiv
_atom_site_adp_type
_atom_site_occupancy
_atom_site_symmetry_multiplicity
_atom_site_calc_flag
_atom_site_refinement_flags
Br1 Br 0.77926(2) 0.42366(3) 0.09279(2) 0.05482(13) Uani 1 1 d .
Br2 Br 1.56841(3) 0.42153(4) 0.07096(3) 0.06623(15) Uani 1 1 d .
Br3 Br 1.65398(2) 0.61325(3) 0.40923(2) 0.05653(13) Uani 1 1 d .
Br4 Br 0.86933(3) 0.65392(3) 0.45794(3) 0.06201(14) Uani 1 1 d .
N1 N 1.18865(16) 0.55782(19) 0.15041(14) 0.0355(6) Uani 1 1 d .
C2 C 1.15991(19) 0.4763(2) 0.10927(16) 0.0329(7) Uani 1 1 d .
H2 H 1.1743 0.4832 0.0594 0.040 Uiso 1 1 calc R
C3 C 1.2067(2) 0.3922(2) 0.14372(16) 0.0326(7) Uani 1 1 d .
H3 H 1.1807 0.3362 0.1212 0.039 Uiso 1 1 calc R
N4 N 1.19631(17) 0.3908(2) 0.22008(14) 0.0352(6) Uani 1 1 d .
H4 H 1.195(2) 0.442(3) 0.239(2) 0.042 Uiso 1 1 d .
C5 C 1.2239(2) 0.3195(2) 0.26443(17) 0.0343(7) Uani 1 1 d .
C6 C 1.2450(2) 0.3349(2) 0.33982(17) 0.0369(7) Uani 1 1 d .
C7 C 1.2459(2) 0.4255(2) 0.37324(17) 0.0381(7) Uani 1 1 d .
H7 H 1.2647 0.4293 0.4227 0.046 Uiso 1 1 calc R
N8 N 1.22318(17) 0.49992(19) 0.34085(14) 0.0357(6) Uani 1 1 d .
C9 C 1.2269(2) 0.5842(2) 0.38411(17) 0.0371(7) Uani 1 1 d .
H9 H 1.2605 0.5710 0.4307 0.044 Uiso 1 1 calc R
C10 C 1.2719(2) 0.6604(2) 0.34587(17) 0.0376(7) Uani 1 1 d .
H10 H 1.2577 0.7198 0.3669 0.045 Uiso 1 1 calc R
N11 N 1.24051(18) 0.6619(2) 0.26978(15) 0.0384(6) Uani 1 1 d .
H11 H 1.225(2) 0.615(3) 0.253(2) 0.046 Uiso 1 1 d .
C12 C 1.2622(2) 0.7268(2) 0.22257(18) 0.0369(7) Uani 1 1 d .
C13 C 1.2469(2) 0.7113(2) 0.14718(18) 0.0378(7) Uani 1 1 d .
C14 C 1.2138(2) 0.6256(2) 0.11588(18) 0.0375(7) Uani 1 1 d .
H14 H 1.2108 0.6197 0.0655 0.045 Uiso 1 1 calc R
C21 C 1.06602(19) 0.4655(2) 0.10610(16) 0.0335(7) Uani 1 1 d .
C22 C 1.0176(2) 0.5248(3) 0.1407(2) 0.0457(8) Uani 1 1 d .
H22 H 1.0429 0.5735 0.1680 0.055 Uiso 1 1 calc R
C23 C 0.9318(2) 0.5137(3) 0.1359(2) 0.0504(9) Uani 1 1 d .
H23 H 0.8991 0.5550 0.1591 0.060 Uiso 1 1 calc R
C24 C 0.8959(2) 0.4415(3) 0.09678(19) 0.0416(8) Uani 1 1 d .
C25 C 0.9424(2) 0.3815(3) 0.0612(2) 0.0486(9) Uani 1 1 d .
H25 H 0.9170 0.3323 0.0346 0.058 Uiso 1 1 calc R
C26 C 1.0270(2) 0.3949(3) 0.0654(2) 0.0453(8) Uani 1 1 d .
H26 H 1.0591 0.3553 0.0402 0.054 Uiso 1 1 calc R
C31 C 1.2968(2) 0.3946(2) 0.12892(16) 0.0326(7) Uani 1 1 d .
C32 C 1.3169(2) 0.3709(3) 0.06092(18) 0.0410(8) Uani 1 1 d .
H32 H 1.2747 0.3503 0.0259 0.049 Uiso 1 1 calc R
C33 C 1.3969(2) 0.3770(3) 0.04360(19) 0.0470(9) Uani 1 1 d .
H33 H 1.4095 0.3605 -0.0026 0.056 Uiso 1 1 calc R
C34 C 1.4586(2) 0.4079(3) 0.0953(2) 0.0441(8) Uani 1 1 d .
C35 C 1.4413(2) 0.4304(3) 0.1632(2) 0.0480(9) Uani 1 1 d .
H35 H 1.4841 0.4500 0.1982 0.058 Uiso 1 1 calc R
C36 C 1.3606(2) 0.4240(3) 0.18007(18) 0.0419(8) Uani 1 1 d .
H36 H 1.3486 0.4397 0.2266 0.050 Uiso 1 1 calc R
C51 C 1.2317(2) 0.2304(2) 0.23858(19) 0.0421(8) Uani 1 1 d .
H51 H 1.2204 0.2191 0.1889 0.051 Uiso 1 1 calc R
C52 C 1.2556(3) 0.1587(3) 0.2847(2) 0.0509(9) Uani 1 1 d .
H52 H 1.2591 0.0991 0.2661 0.061 Uiso 1 1 calc R
C53 C 1.2745(3) 0.1737(3) 0.3579(2) 0.0533(10) Uani 1 1 d .
H53 H 1.2906 0.1248 0.3892 0.064 Uiso 1 1 calc R
C54 C 1.2694(2) 0.2610(3) 0.38412(19) 0.0467(9) Uani 1 1 d .
H54 H 1.2829 0.2712 0.4338 0.056 Uiso 1 1 calc R
C91 C 1.1395(2) 0.6079(2) 0.40003(17) 0.0376(7) Uani 1 1 d .
C92 C 1.0767(2) 0.6351(3) 0.3477(2) 0.0580(11) Uani 1 1 d .
H92 H 1.0888 0.6438 0.3001 0.070 Uiso 1 1 calc R
C93 C 0.9964(3) 0.6499(3) 0.3639(2) 0.0597(11) Uani 1 1 d .
H93 H 0.9543 0.6679 0.3278 0.072 Uiso 1 1 calc R
C94 C 0.9794(2) 0.6376(3) 0.4337(2) 0.0442(8) Uani 1 1 d .
C95 C 1.0402(2) 0.6119(3) 0.4868(2) 0.0504(9) Uani 1 1 d .
H95 H 1.0279 0.6043 0.5344 0.061 Uiso 1 1 calc R
C96 C 1.1201(2) 0.5973(3) 0.46978(19) 0.0457(9) Uani 1 1 d .
H96 H 1.1619 0.5798 0.5063 0.055 Uiso 1 1 calc R
C101 C 1.3662(2) 0.6484(2) 0.35997(17) 0.0369(7) Uani 1 1 d .
C102 C 1.4134(2) 0.6195(2) 0.30716(18) 0.0416(8) Uani 1 1 d .
H102 H 1.3871 0.6063 0.2608 0.050 Uiso 1 1 calc R
C103 C 1.4989(2) 0.6094(3) 0.32129(19) 0.0445(8) Uani 1 1 d .
H103 H 1.5305 0.5903 0.2848 0.053 Uiso 1 1 calc R
C104 C 1.5366(2) 0.6278(2) 0.38936(19) 0.0421(8) Uani 1 1 d .
C105 C 1.4918(2) 0.6570(3) 0.4434(2) 0.0538(10) Uani 1 1 d .
H105 H 1.5184 0.6696 0.4897 0.065 Uiso 1 1 calc R
C106 C 1.4068(2) 0.6675(3) 0.42791(19) 0.0505(9) Uani 1 1 d .
H106 H 1.3757 0.6880 0.4643 0.061 Uiso 1 1 calc R
C121 C 1.2998(2) 0.8102(2) 0.2456(2) 0.0438(8) Uani 1 1 d .
H121 H 1.3126 0.8216 0.2952 0.053 Uiso 1 1 calc R
C122 C 1.3181(2) 0.8753(3) 0.1967(2) 0.0526(9) Uani 1 1 d .
H122 H 1.3424 0.9309 0.2135 0.063 Uiso 1 1 calc R
C123 C 1.3016(3) 0.8608(3) 0.1231(2) 0.0563(10) Uani 1 1 d .
H123 H 1.3138 0.9061 0.0901 0.068 Uiso 1 1 calc R
C124 C 1.2669(2) 0.7788(3) 0.0994(2) 0.0481(9) Uani 1 1 d .
H124 H 1.2564 0.7679 0.0495 0.058 Uiso 1 1 calc R
C15 C 0.5242(3) 0.7724(3) 0.1844(2) 0.0660(12) Uani 1 1 d .
H15A H 0.5798 0.7563 0.2074 0.079 Uiso 1 1 calc R
H15B H 0.4874 0.7774 0.2224 0.079 Uiso 1 1 calc R
Cl1 Cl 0.48815(8) 0.68516(9) 0.12481(7) 0.0779(3) Uani 1 1 d .
Cl2 Cl 0.52888(7) 0.87901(8) 0.14118(6) 0.0664(3) Uani 1 1 d .
C16 C 1.0017(5) 0.8691(6) 0.2076(5) 0.158(4) Uani 1 1 d .
H16A H 0.9570 0.9121 0.1911 0.189 Uiso 1 1 calc R
H16B H 1.0022 0.8625 0.2599 0.189 Uiso 1 1 calc R
Cl3 Cl 1.09326(11) 0.91623(16) 0.19115(9) 0.1188(6) Uani 1 1 d .
Cl4 Cl 0.97773(12) 0.76504(12) 0.16869(9) 0.1073(5) Uani 1 1 d .

loop_
_atom_site_aniso_label
_atom_site_aniso_U_11
_atom_site_aniso_U_22
_atom_site_aniso_U_33
_atom_site_aniso_U_23
_atom_site_aniso_U_13
_atom_site_aniso_U_12
Br1 0.0366(2) 0.0649(3) 0.0632(3) 0.0053(2) 0.00640(17) -0.00573(18)
Br2 0.0355(2) 0.0814(3) 0.0831(3) 0.0185(3) 0.0120(2) -0.0007(2)
Br3 0.0431(2) 0.0569(3) 0.0675(3) -0.0042(2) -0.00262(18) 0.00144(18)
Br4 0.0429(2) 0.0720(3) 0.0735(3) 0.0194(2) 0.0171(2) 0.0074(2)
N1 0.0355(14) 0.0355(15) 0.0345(14) 0.0013(12) 0.0002(11) -0.0019(12)
C2 0.0371(17) 0.0346(18) 0.0267(14) 0.0006(13) 0.0020(12) -0.0008(13)
C3 0.0383(17) 0.0333(17) 0.0258(14) -0.0016(13) 0.0015(12) 0.0001(13)
N4 0.0434(15) 0.0327(15) 0.0297(13) 0.0004(12) 0.0056(11) 0.0019(12)
C5 0.0354(16) 0.0342(17) 0.0338(16) 0.0029(14) 0.0057(13) -0.0007(13)
C6 0.0398(17) 0.0370(19) 0.0337(16) 0.0029(14) 0.0036(13) -0.0013(14)
C7 0.0437(18) 0.042(2) 0.0285(15) 0.0011(14) 0.0053(13) 0.0001(15)
N8 0.0402(15) 0.0361(15) 0.0309(13) 0.0007(12) 0.0049(11) -0.0005(12)
C9 0.0416(18) 0.0386(19) 0.0303(16) -0.0028(14) 0.0018(13) 0.0024(14)
C10 0.0456(19) 0.0358(18) 0.0307(16) -0.0064(14) 0.0018(14) 0.0009(15)
N11 0.0450(16) 0.0350(16) 0.0343(15) 0.0002(12) 0.0006(12) -0.0047(13)
C12 0.0331(16) 0.0353(18) 0.0423(18) 0.0041(14) 0.0043(13) 0.0037(14)
C13 0.0367(17) 0.0352(18) 0.0404(18) 0.0041(14) -0.0005(14) 0.0000(14)
C14 0.0394(17) 0.0384(19) 0.0336(16) 0.0038(14) 0.0001(13) -0.0001(14)
C21 0.0359(16) 0.0354(18) 0.0281(15) 0.0043(13) -0.0014(12) -0.0001(14)
C22 0.0412(19) 0.048(2) 0.048(2) -0.0113(17) 0.0061(15) -0.0044(16)
C23 0.043(2) 0.055(2) 0.055(2) -0.0117(19) 0.0102(17) 0.0015(17)
C24 0.0350(17) 0.047(2) 0.0426(18) 0.0083(16) 0.0024(14) -0.0010(15)
C25 0.043(2) 0.046(2) 0.054(2) -0.0068(18) -0.0079(16) -0.0002(16)
C26 0.0391(19) 0.046(2) 0.049(2) -0.0107(17) -0.0010(15) 0.0063(16)
C31 0.0373(17) 0.0314(17) 0.0286(15) 0.0026(13) 0.0020(12) -0.0004(13)
C32 0.0390(18) 0.050(2) 0.0336(17) -0.0058(15) 0.0011(14) -0.0038(15)
C33 0.045(2) 0.058(2) 0.0387(18) -0.0048(17) 0.0093(15) -0.0002(17)
C34 0.0324(17) 0.047(2) 0.053(2) 0.0118(17) 0.0041(15) -0.0010(15)
C35 0.0405(19) 0.052(2) 0.048(2) 0.0027(18) -0.0075(16) -0.0086(17)
C36 0.0402(19) 0.050(2) 0.0349(17) -0.0036(15) 0.0005(14) -0.0063(16)
C51 0.051(2) 0.039(2) 0.0366(17) 0.0000(15) 0.0041(15) -0.0013(16)
C52 0.066(2) 0.035(2) 0.051(2) 0.0019(17) 0.0044(18) 0.0005(17)
C53 0.070(3) 0.042(2) 0.047(2) 0.0106(17) 0.0005(18) 0.0028(19)
C54 0.062(2) 0.042(2) 0.0354(18) 0.0073(16) 0.0033(16) -0.0011(17)
C91 0.0437(18) 0.0373(18) 0.0314(16) -0.0020(14) 0.0022(14) 0.0003(15)
C92 0.050(2) 0.091(3) 0.0338(18) 0.007(2) 0.0076(16) 0.012(2)
C93 0.048(2) 0.086(3) 0.045(2) 0.010(2) 0.0036(17) 0.015(2)
C94 0.0376(18) 0.044(2) 0.051(2) 0.0025(16) 0.0078(15) 0.0003(15)
C95 0.049(2) 0.066(3) 0.0369(18) 0.0064(18) 0.0096(16) 0.0001(19)
C96 0.0407(19) 0.059(2) 0.0365(18) 0.0030(16) 0.0028(14) 0.0026(17)
C101 0.0420(18) 0.0346(18) 0.0338(16) -0.0033(14) 0.0035(14) -0.0042(14)
C102 0.0458(19) 0.044(2) 0.0341(17) -0.0070(15) 0.0000(14) -0.0001(16)
C103 0.049(2) 0.044(2) 0.0410(19) -0.0049(16) 0.0092(15) 0.0046(16)
C104 0.0436(19) 0.0356(19) 0.0460(19) -0.0009(15) 0.0010(15) -0.0029(15)
C105 0.051(2) 0.070(3) 0.0389(19) -0.0077(19) -0.0021(16) -0.008(2)
C106 0.048(2) 0.067(3) 0.0371(18) -0.0123(18) 0.0073(15) -0.0058(19)
C121 0.048(2) 0.0372(19) 0.0454(19) -0.0036(16) 0.0011(15) -0.0019(16)
C122 0.055(2) 0.034(2) 0.068(3) 0.0025(18) 0.0022(19) -0.0066(17)
C123 0.070(3) 0.043(2) 0.055(2) 0.0099(18) 0.004(2) -0.0106(19)
C124 0.056(2) 0.045(2) 0.0427(19) 0.0089(16) 0.0016(16) -0.0063(17)
C15 0.085(3) 0.063(3) 0.051(2) -0.001(2) 0.011(2) 0.004(2)
Cl1 0.0859(8) 0.0715(8) 0.0795(8) -0.0181(6) 0.0225(6) -0.0122(6)
Cl2 0.0727(7) 0.0660(7) 0.0598(6) 0.0018(5) 0.0042(5) -0.0047(5)
C16 0.144(7) 0.158(8) 0.189(9) -0.078(7) 0.097(7) -0.041(6)
Cl3 0.0936(11) 0.1683(19) 0.0955(11) -0.0351(11) 0.0156(9) -0.0150(11)
Cl4 0.1253(13) 0.0923(11) 0.1057(11) -0.0039(9) 0.0189(10) 0.0010(10)

loop_
_atom_type_symbol
_atom_type_description
_atom_type_scat_dispersion_real
_atom_type_scat_dispersion_imag
_atom_type_scat_source
C C 0.0181 0.0091 'International Tables Vol C Tables 4.2.6.8 and 6.1.1.4'
H H 0.0000 0.0000 'International Tables Vol C Tables 4.2.6.8 and 6.1.1.4'
N N 0.0311 0.0180 'International Tables Vol C Tables 4.2.6.8 and 6.1.1.4'
Br Br -0.6763 1.2805 'International Tables Vol C Tables 4.2.6.8 and 6.1.1.4'
Cl Cl 0.3639 0.7018 'International Tables Vol C Tables 4.2.6.8 and 6.1.1.4'

loop_
_geom_angle_atom_site_label_1
_geom_angle_atom_site_label_2
_geom_angle_atom_site_label_3
_geom_angle
C14 N1 C2 117.8(3)
N1 C2 C21 111.1(3)
N1 C2 C3 108.5(2)
C21 C2 C3 112.0(3)
N1 C2 H2 108.4
C21 C2 H2 108.4
C3 C2 H2 108.4
N4 C3 C31 113.6(3)
N4 C3 C2 108.2(3)
C31 C3 C2 110.0(3)
N4 C3 H3 108.3
C31 C3 H3 108.3
C2 C3 H3 108.3
C5 N4 C3 122.4(3)
C5 N4 H4 116(3)
C3 N4 H4 115(3)
N4 C5 C51 122.2(3)
N4 C5 C6 120.0(3)
C51 C5 C6 117.8(3)
C54 C6 C5 119.0(3)
C54 C6 C7 117.4(3)
C5 C6 C7 123.6(3)
N8 C7 C6 125.4(3)
N8 C7 H7 117.3
C6 C7 H7 117.3
C7 N8 C9 117.4(3)
N8 C9 C91 108.5(3)
N8 C9 C10 109.8(3)
C91 C9 C10 115.2(3)
N8 C9 H9 107.7
C91 C9 H9 107.7
C10 C9 H9 107.7
N11 C10 C101 113.6(3)
N11 C10 C9 109.4(3)
C101 C10 C9 110.7(3)
N11 C10 H10 107.7
C101 C10 H10 107.7
C9 C10 H10 107.7
C12 N11 C10 123.7(3)
C12 N11 H11 116(3)
C10 N11 H11 116(3)
N11 C12 C121 122.5(3)
N11 C12 C13 120.0(3)
C121 C12 C13 117.5(3)
C124 C13 C12 119.7(3)
C124 C13 C14 116.9(3)
C12 C13 C14 123.3(3)
N1 C14 C13 126.0(3)
N1 C14 H14 117.0
C13 C14 H14 117.0
C22 C21 C26 118.3(3)
C22 C21 C2 122.5(3)
C26 C21 C2 119.2(3)
C21 C22 C23 121.0(3)
C21 C22 H22 119.5
C23 C22 H22 119.5
C24 C23 C22 118.8(3)
C24 C23 H23 120.6
C22 C23 H23 120.6
C23 C24 C25 121.6(3)
C23 C24 Br1 119.0(3)
C25 C24 Br1 119.4(3)
C24 C25 C26 118.5(3)
C24 C25 H25 120.7
C26 C25 H25 120.7
C25 C26 C21 121.6(3)
C25 C26 H26 119.2
C21 C26 H26 119.2
C32 C31 C36 118.1(3)
C32 C31 C3 119.4(3)
C36 C31 C3 122.4(3)
C33 C32 C31 121.6(3)
C33 C32 H32 119.2
C31 C32 H32 119.2
C32 C33 C34 118.9(3)
C32 C33 H33 120.6
C34 C33 H33 120.6
C35 C34 C33 121.1(3)
C35 C34 Br2 119.6(3)
C33 C34 Br2 119.3(3)
C34 C35 C36 119.5(3)
C34 C35 H35 120.2
C36 C35 H35 120.2
C35 C36 C31 120.8(3)
C35 C36 H36 119.6
C31 C36 H36 119.6
C52 C51 C5 121.3(3)
C52 C51 H51 119.3
C5 C51 H51 119.3
C51 C52 C53 120.6(4)
C51 C52 H52 119.7
C53 C52 H52 119.7
C54 C53 C52 119.0(4)
C54 C53 H53 120.5
C52 C53 H53 120.5
C53 C54 C6 122.3(3)
C53 C54 H54 118.9
C6 C54 H54 118.9
C96 C91 C92 117.9(3)
C96 C91 C9 118.4(3)
C92 C91 C9 123.6(3)
C91 C92 C93 121.5(3)
C91 C92 H92 119.2
C93 C92 H92 119.2
C94 C93 C92 118.8(4)
C94 C93 H93 120.6
C92 C93 H93 120.6
C95 C94 C93 121.1(3)
C95 C94 Br4 118.6(3)
C93 C94 Br4 120.3(3)
C94 C95 C96 119.4(3)
C94 C95 H95 120.3
C96 C95 H95 120.3
C91 C96 C95 121.2(3)
C91 C96 H96 119.4
C95 C96 H96 119.4
C102 C101 C106 118.1(3)
C102 C101 C10 122.4(3)
C106 C101 C10 119.5(3)
C101 C102 C103 121.2(3)
C101 C102 H102 119.4
C103 C102 H102 119.4
C104 C103 C102 118.9(3)
C104 C103 H103 120.5
C102 C103 H103 120.5
C103 C104 C105 121.5(3)
C103 C104 Br3 119.1(3)
C105 C104 Br3 119.4(3)
C104 C105 C106 118.6(3)
C104 C105 H105 120.7
C106 C105 H105 120.7
C105 C106 C101 121.6(3)
C105 C106 H106 119.2
C101 C106 H106 119.2
C122 C121 C12 121.0(3)
C122 C121 H121 119.5
C12 C121 H121 119.5
C121 C122 C123 121.5(4)
C121 C122 H122 119.3
C123 C122 H122 119.3
C124 C123 C122 118.5(4)
C124 C123 H123 120.7
C122 C123 H123 120.7
C123 C124 C13 121.8(4)
C123 C124 H124 119.1
C13 C124 H124 119.1
Cl1 C15 Cl2 112.4(2)
Cl1 C15 H15A 109.1
Cl2 C15 H15A 109.1
Cl1 C15 H15B 109.1
Cl2 C15 H15B 109.1
H15A C15 H15B 107.9
Cl3 C16 Cl4 116.4(4)
Cl3 C16 H16A 108.2
Cl4 C16 H16A 108.2
Cl3 C16 H16B 108.2
Cl4 C16 H16B 108.2
H16A C16 H16B 107.3

loop_
_geom_bond_atom_site_label_1
_geom_bond_atom_site_label_2
_geom_bond_distance
Br1 C24 1.901(3)
Br2 C34 1.897(3)
Br3 C104 1.907(4)
Br4 C94 1.905(4)
N1 C14 1.273(4)
N1 C2 1.463(4)
C2 C21 1.524(4)
C2 C3 1.544(4)
C2 H2 0.9900
C3 N4 1.455(4)
C3 C31 1.518(4)
C3 H3 0.9900
N4 C5 1.371(4)
N4 H4 0.83(4)
C5 C51 1.398(5)
C5 C6 1.428(4)
C6 C54 1.389(5)
C6 C7 1.461(5)
C7 N8 1.276(4)
C7 H7 0.9400
N8 C9 1.469(4)
C9 C91 1.521(5)
C9 C10 1.548(5)
C9 H9 0.9900
C10 N11 1.453(4)
C10 C101 1.531(5)
C10 H10 0.9900
N11 C12 1.367(4)
N11 H11 0.78(4)
C12 C121 1.406(5)
C12 C13 1.419(5)
C13 C124 1.392(5)
C13 C14 1.457(5)
C14 H14 0.9400
C21 C22 1.377(5)
C21 C26 1.388(5)
C22 C23 1.392(5)
C22 H22 0.9400
C23 C24 1.373(5)
C23 H23 0.9400
C24 C25 1.375(5)
C25 C26 1.378(5)
C25 H25 0.9400
C26 H26 0.9400
C31 C32 1.390(5)
C31 C36 1.391(5)
C32 C33 1.375(5)
C32 H32 0.9400
C33 C34 1.382(5)
C33 H33 0.9400
C34 C35 1.370(5)
C35 C36 1.384(5)
C35 H35 0.9400
C36 H36 0.9400
C51 C52 1.383(5)
C51 H51 0.9400
C52 C53 1.384(5)
C52 H52 0.9400
C53 C54 1.371(5)
C53 H53 0.9400
C54 H54 0.9400
C91 C96 1.383(5)
C91 C92 1.385(5)
C92 C93 1.385(5)
C92 H92 0.9400
C93 C94 1.374(5)
C93 H93 0.9400
C94 C95 1.367(5)
C95 C96 1.383(5)
C95 H95 0.9400
C96 H96 0.9400
C101 C102 1.382(5)
C101 C106 1.388(5)
C102 C103 1.388(5)
C102 H102 0.9400
C103 C104 1.372(5)
C103 H103 0.9400
C104 C105 1.376(5)
C105 C106 1.383(5)
C105 H105 0.9400
C106 H106 0.9400
C121 C122 1.374(5)
C121 H121 0.9400
C122 C123 1.386(6)
C122 H122 0.9400
C123 C124 1.375(5)
C123 H123 0.9400
C124 H124 0.9400
C15 Cl1 1.747(5)
C15 Cl2 1.759(5)
C15 H15A 0.9800
C15 H15B 0.9800
C16 Cl3 1.696(8)
C16 Cl4 1.708(8)
C16 H16A 0.9800
C16 H16B 0.9800

loop_
_geom_torsion_atom_site_label_1
_geom_torsion_atom_site_label_2
_geom_torsion_atom_site_label_3
_geom_torsion_atom_site_label_4
_geom_torsion
C14 N1 C2 C21 -109.0(3)
C14 N1 C2 C3 127.5(3)
N1 C2 C3 N4 53.4(3)
C21 C2 C3 N4 -69.6(3)
N1 C2 C3 C31 -71.2(3)
C21 C2 C3 C31 165.8(2)
C31 C3 N4 C5 -63.9(4)
C2 C3 N4 C5 173.6(3)
C3 N4 C5 C51 -27.1(5)
C3 N4 C5 C6 153.6(3)
N4 C5 C6 C54 177.4(3)
C51 C5 C6 C54 -2.1(5)
N4 C5 C6 C7 -5.4(5)
C51 C5 C6 C7 175.1(3)
C54 C6 C7 N8 -178.0(3)
C5 C6 C7 N8 4.8(5)
C6 C7 N8 C9 178.7(3)
C7 N8 C9 C91 -102.3(3)
C7 N8 C9 C10 131.0(3)
N8 C9 C10 N11 45.2(4)
C91 C9 C10 N11 -77.6(3)
N8 C9 C10 C101 -80.6(3)
C91 C9 C10 C101 156.5(3)
C101 C10 N11 C12 -62.0(4)
C9 C10 N11 C12 173.8(3)
C10 N11 C12 C121 -16.4(5)
C10 N11 C12 C13 163.7(3)
N11 C12 C13 C124 178.1(3)
C121 C12 C13 C124 -1.9(5)
N11 C12 C13 C14 -4.5(5)
C121 C12 C13 C14 175.6(3)
C2 N1 C14 C13 -178.1(3)
C124 C13 C14 N1 -176.6(3)
C12 C13 C14 N1 5.9(5)
N1 C2 C21 C22 -2.3(4)
C3 C2 C21 C22 119.2(3)
N1 C2 C21 C26 176.0(3)
C3 C2 C21 C26 -62.5(4)
C26 C21 C22 C23 0.8(5)
C2 C21 C22 C23 179.1(3)
C21 C22 C23 C24 1.0(6)
C22 C23 C24 C25 -1.4(6)
C22 C23 C24 Br1 177.9(3)
C23 C24 C25 C26 0.0(6)
Br1 C24 C25 C26 -179.2(3)
C24 C25 C26 C21 1.8(6)
C22 C21 C26 C25 -2.2(5)
C2 C21 C26 C25 179.4(3)
N4 C3 C31 C32 162.3(3)
C2 C3 C31 C32 -76.2(4)
N4 C3 C31 C36 -20.8(5)
C2 C3 C31 C36 100.7(4)
C36 C31 C32 C33 -0.8(5)
C3 C31 C32 C33 176.3(3)
C31 C32 C33 C34 -0.3(6)
C32 C33 C34 C35 1.4(6)
C32 C33 C34 Br2 -177.4(3)
C33 C34 C35 C36 -1.4(6)
Br2 C34 C35 C36 177.4(3)
C34 C35 C36 C31 0.3(6)
C32 C31 C36 C35 0.7(5)
C3 C31 C36 C35 -176.2(3)
N4 C5 C51 C52 -176.8(3)
C6 C5 C51 C52 2.6(5)
C5 C51 C52 C53 -1.5(6)
C51 C52 C53 C54 -0.3(6)
C52 C53 C54 C6 0.8(6)
C5 C6 C54 C53 0.4(6)
C7 C6 C54 C53 -177.0(4)
N8 C9 C91 C96 109.1(4)
C10 C9 C91 C96 -127.3(3)
N8 C9 C91 C92 -67.4(5)
C10 C9 C91 C92 56.2(5)
C96 C91 C92 C93 -1.1(7)
C9 C91 C92 C93 175.4(4)
C91 C92 C93 C94 0.4(7)
C92 C93 C94 C95 0.4(7)
C92 C93 C94 Br4 -178.3(4)
C93 C94 C95 C96 -0.6(6)
Br4 C94 C95 C96 178.2(3)
C92 C91 C96 C95 1.0(6)
C9 C91 C96 C95 -175.7(4)
C94 C95 C96 C91 -0.2(6)
N11 C10 C101 C102 -15.1(5)
C9 C10 C101 C102 108.4(4)
N11 C10 C101 C106 164.6(3)
C9 C10 C101 C106 -71.9(4)
C106 C101 C102 C103 0.1(6)
C10 C101 C102 C103 179.8(3)
C101 C102 C103 C104 0.7(6)
C102 C103 C104 C105 -0.9(6)
C102 C103 C104 Br3 179.5(3)
C103 C104 C105 C106 0.2(6)
Br3 C104 C105 C106 179.8(3)
C104 C105 C106 C101 0.6(6)
C102 C101 C106 C105 -0.7(6)
C10 C101 C106 C105 179.5(4)
N11 C12 C121 C122 -177.6(3)
C13 C12 C121 C122 2.3(5)
C12 C121 C122 C123 -1.0(6)
C121 C122 C123 C124 -0.7(6)
C122 C123 C124 C13 1.1(6)
C12 C13 C124 C123 0.2(6)
C14 C13 C124 C123 -177.4(4)
